data_4315065
loop_
_publ_author_name
'Andrea M. Corrente'
'Tristram Chivers'

_publ_contact_author_address
;
Department of Chemistry
University of Calgary, Calgary, Alberta 
T2N 1N4, Canada
;
_publ_contact_author_name 'Prof. T. Chivers'
_publ_section_title
;
 Lanthanide Complexes of Boraamidinate Ligands: Synthesis and X-ray
 Structures of {[Li(THF)4][bamLnCl2(THF)]}2 (bam= [PhB(NDipp)2]2-; Ln = Y,
 Pr, Nd, Sm, Ho, Er, Yb) and {bamLnCl(THF)2}2 (Ln = Y, Sm)
;
_journal_name_full 'Inorganic Chemistry'
_journal_page_first 2457
_journal_page_last 2463
_journal_paper_doi 10.1021/ic9023184
_journal_volume 49
_journal_year 2010
_chemical_formula_moiety 'C58 H95 B Cl2 Li N2 O7 Pr'
_chemical_formula_sum 'C58 H95 B Cl2 Li N2 O7 Pr'
_chemical_formula_weight 1161.92
_chemical_name_systematic
; 
 ? 
;
_space_group_IT_number 14
_symmetry_cell_setting monoclinic
_symmetry_space_group_name_Hall '-P 2yn'
_symmetry_space_group_name_H-M 'P 1 21/n 1'
_atom_sites_solution_hydrogens geom
_atom_sites_solution_primary direct
_atom_sites_solution_secondary difmap
_audit_creation_method SHELXL-97
_cell_angle_alpha 90.00
_cell_angle_beta 103.04(3)
_cell_angle_gamma 90.00
_cell_formula_units_Z 4
_cell_length_a 13.320(3)
_cell_length_b 21.595(4)
_cell_length_c 22.190(4)
_cell_measurement_reflns_used 77592
_cell_measurement_temperature 173(2)
_cell_measurement_theta_max 25.03
_cell_measurement_theta_min 2.75
_cell_volume 6218(2)
_computing_cell_refinement 'Nonius DENZO'
_computing_data_collection 'Nonius COLLECT'
_computing_data_reduction 'Nonius DENZO'
_computing_molecular_graphics 'Bruker SHELXTL'
_computing_publication_material 'Bruker SHELXTL'
_computing_structure_refinement 'SHELXL-97 (Sheldrick, 1997)'
_computing_structure_solution 'SHELXS-97 (Sheldrick, 1990)'
_diffrn_ambient_temperature 173(2)
_diffrn_measured_fraction_theta_full 0.996
_diffrn_measured_fraction_theta_max 0.996
_diffrn_measurement_device_type 'Nonius Kappa CCD'
_diffrn_measurement_method 'phi\omega scans'
_diffrn_radiation_monochromator graphite
_diffrn_radiation_source 'fine-focus sealed tube'
_diffrn_radiation_type MoK\a
_diffrn_radiation_wavelength 0.71073
_diffrn_reflns_av_R_equivalents 0.0477
_diffrn_reflns_av_sigmaI/netI 0.0531
_diffrn_reflns_limit_h_max 15
_diffrn_reflns_limit_h_min -15
_diffrn_reflns_limit_k_max 25
_diffrn_reflns_limit_k_min -25
_diffrn_reflns_limit_l_max 26
_diffrn_reflns_limit_l_min -26
_diffrn_reflns_number 77592
_diffrn_reflns_theta_full 25.03
_diffrn_reflns_theta_max 25.03
_diffrn_reflns_theta_min 2.75
_exptl_absorpt_coefficient_mu 0.917
_exptl_absorpt_correction_T_max 0.8979
_exptl_absorpt_correction_T_min 0.8671
_exptl_absorpt_correction_type integration
_exptl_absorpt_process_details 'HKL Scalepack (Otwinowski and Minor 1997)'
_exptl_crystal_colour colourless
_exptl_crystal_density_diffrn 1.241
_exptl_crystal_density_method 'not measured'
_exptl_crystal_description block
_exptl_crystal_F_000 2456
_exptl_crystal_size_max 0.16
_exptl_crystal_size_mid 0.16
_exptl_crystal_size_min 0.12
_refine_diff_density_max 0.710
_refine_diff_density_min -0.409
_refine_diff_density_rms 0.087
_refine_ls_extinction_method none
_refine_ls_goodness_of_fit_ref 1.103
_refine_ls_hydrogen_treatment constr
_refine_ls_matrix_type full
_refine_ls_number_parameters 657
_refine_ls_number_reflns 10951
_refine_ls_number_restraints 0
_refine_ls_restrained_S_all 1.103
_refine_ls_R_factor_all 0.0887
_refine_ls_R_factor_gt 0.0620
_refine_ls_shift/su_max 0.004
_refine_ls_shift/su_mean 0.000
_refine_ls_structure_factor_coef Fsqd
_refine_ls_weighting_details 'calc w=1/[\s^2^(Fo^2^)+(0.0193P)^2^+26.4773P] where P=(Fo^2^+2Fc^2^)/3'
_refine_ls_weighting_scheme calc
_refine_ls_wR_factor_gt 0.1182
_refine_ls_wR_factor_ref 0.1296
_reflns_number_gt 8392
_reflns_number_total 10951
_reflns_threshold_expression >2sigma(I)
_cod_data_source_file ic9023184_si_001_2.cif
_cod_data_source_block Compound9b
_cod_depositor_comments
;
The following automatic conversions were performed:

'_symmetry_cell_setting' value 'Monoclinic' changed to 'monoclinic'
according to the built-in table from CIF Core dictionary named
'cif_core.dic' version 2.4.1 from
2010-06-29.

'_exptl_absorpt_correction_type' value 'Integration'
changed to 'integration' according to the built-in table from CIF
Core dictionary named 'cif_core.dic' version 2.4.1 from 2010-06-29.

Automatic conversion script
Id: cif_fix_values 1646 2011-03-28 12:23:43Z adriana 
;
_cod_database_code 4315065

loop_
_symmetry_equiv_pos_as_xyz
'x, y, z'
'-x+1/2, y+1/2, -z+1/2'
'-x, -y, -z'
'x-1/2, -y-1/2, z-1/2'

loop_
_atom_site_label
_atom_site_type_symbol
_atom_site_fract_x
_atom_site_fract_y
_atom_site_fract_z
_atom_site_U_iso_or_equiv
_atom_site_adp_type
_atom_site_occupancy
_atom_site_symmetry_multiplicity
_atom_site_calc_flag
_atom_site_refinement_flags
_atom_site_disorder_assembly
_atom_site_disorder_group
Pr1 Pr 0.95553(2) 0.079621(14) 0.936122(13) 0.03559(10) Uani 1 1 d . . .
Cl1 Cl 0.79837(15) 0.07676(9) 0.83429(8) 0.0709(5) Uani 1 1 d . . .
Cl2 Cl 1.12949(11) 0.02771(7) 1.01744(7) 0.0469(4) Uani 1 1 d . . .
N1 N 1.0104(3) 0.1822(2) 0.93502(19) 0.0342(10) Uani 1 1 d . . .
B1 B 0.9518(5) 0.2000(3) 0.9787(3) 0.0334(14) Uani 1 1 d . . .
N2 N 0.9039(3) 0.1489(2) 1.00282(19) 0.0348(10) Uani 1 1 d . . .
C1 C 0.9371(4) 0.2704(2) 0.9983(2) 0.0387(13) Uani 1 1 d . . .
C2 C 1.0115(5) 0.3153(3) 0.9977(3) 0.0502(15) Uani 1 1 d . . .
H2A H 1.0727 0.3044 0.9851 0.060 Uiso 1 1 calc R . .
C3 C 0.9978(6) 0.3766(3) 1.0153(3) 0.0629(19) Uani 1 1 d . . .
H3A H 1.0503 0.4064 1.0155 0.075 Uiso 1 1 calc R . .
C4 C 0.9091(6) 0.3936(3) 1.0324(3) 0.0641(19) Uani 1 1 d . . .
H4A H 0.8995 0.4352 1.0436 0.077 Uiso 1 1 calc R . .
C5 C 0.8344(5) 0.3506(3) 1.0332(3) 0.0538(16) Uani 1 1 d . . .
H5A H 0.7728 0.3622 1.0451 0.065 Uiso 1 1 calc R . .
C6 C 0.8489(5) 0.2903(3) 1.0168(3) 0.0454(14) Uani 1 1 d . . .
H6A H 0.7965 0.2608 1.0181 0.054 Uiso 1 1 calc R . .
C7 C 1.0567(4) 0.2179(2) 0.8963(2) 0.0381(13) Uani 1 1 d . . .
C8 C 0.9976(5) 0.2517(3) 0.8460(3) 0.0486(15) Uani 1 1 d . . .
C9 C 1.0479(7) 0.2828(3) 0.8065(3) 0.070(2) Uani 1 1 d . . .
H9A H 1.0083 0.3046 0.7721 0.084 Uiso 1 1 calc R . .
C10 C 1.1540(7) 0.2826(4) 0.8160(4) 0.081(2) Uani 1 1 d . . .
H10A H 1.1868 0.3047 0.7888 0.098 Uiso 1 1 calc R . .
C11 C 1.2125(6) 0.2498(3) 0.8656(3) 0.067(2) Uani 1 1 d . . .
H11A H 1.2854 0.2491 0.8717 0.081 Uiso 1 1 calc R . .
C12 C 1.1660(5) 0.2182(3) 0.9064(3) 0.0479(15) Uani 1 1 d . . .
C13 C 0.8810(5) 0.2533(3) 0.8324(3) 0.0568(17) Uani 1 1 d . . .
H13A H 0.8583 0.2258 0.8632 0.068 Uiso 1 1 calc R . .
C14 C 0.8409(6) 0.3188(4) 0.8399(4) 0.080(2) Uani 1 1 d . . .
H14A H 0.8705 0.3338 0.8818 0.120 Uiso 1 1 calc R . .
H14B H 0.7656 0.3178 0.8329 0.120 Uiso 1 1 calc R . .
H14C H 0.8611 0.3464 0.8097 0.120 Uiso 1 1 calc R . .
C15 C 0.8321(6) 0.2289(4) 0.7678(3) 0.078(2) Uani 1 1 d . . .
H15A H 0.8568 0.1868 0.7632 0.117 Uiso 1 1 calc R . .
H15B H 0.8512 0.2559 0.7366 0.117 Uiso 1 1 calc R . .
H15C H 0.7570 0.2285 0.7619 0.117 Uiso 1 1 calc R . .
C16 C 1.2315(5) 0.1826(3) 0.9603(3) 0.0607(18) Uani 1 1 d . . .
H16A H 1.1861 0.1497 0.9714 0.073 Uiso 1 1 calc R . .
C17 C 1.2626(9) 0.2223(5) 1.0156(4) 0.134(5) Uani 1 1 d . . .
H17A H 1.2961 0.1969 1.0511 0.201 Uiso 1 1 calc R . .
H17B H 1.2015 0.2423 1.0245 0.201 Uiso 1 1 calc R . .
H17C H 1.3108 0.2541 1.0079 0.201 Uiso 1 1 calc R . .
C18 C 1.3226(7) 0.1499(5) 0.9459(4) 0.104(3) Uani 1 1 d . . .
H18A H 1.3520 0.1216 0.9798 0.157 Uiso 1 1 calc R . .
H18B H 1.3747 0.1804 0.9411 0.157 Uiso 1 1 calc R . .
H18C H 1.3006 0.1263 0.9075 0.157 Uiso 1 1 calc R . .
C19 C 0.8614(4) 0.1486(2) 1.0551(2) 0.0356(12) Uani 1 1 d . . .
C20 C 0.9227(4) 0.1625(3) 1.1147(3) 0.0406(13) Uani 1 1 d . . .
C21 C 0.8751(5) 0.1641(3) 1.1646(3) 0.0531(16) Uani 1 1 d . . .
H21A H 0.9154 0.1748 1.2042 0.064 Uiso 1 1 calc R . .
C22 C 0.7735(6) 0.1509(3) 1.1590(3) 0.0634(19) Uani 1 1 d . . .
H22A H 0.7431 0.1532 1.1938 0.076 Uiso 1 1 calc R . .
C23 C 0.7159(5) 0.1342(3) 1.1016(3) 0.0580(18) Uani 1 1 d . . .
H23A H 0.6454 0.1238 1.0976 0.070 Uiso 1 1 calc R . .
C24 C 0.7572(4) 0.1319(3) 1.0491(3) 0.0412(13) Uani 1 1 d . . .
C25 C 1.0375(5) 0.1744(3) 1.1260(3) 0.0556(17) Uani 1 1 d . . .
H25A H 1.0570 0.1716 1.0852 0.067 Uiso 1 1 calc R . .
C26 C 1.0673(6) 0.2388(4) 1.1521(3) 0.076(2) Uani 1 1 d . . .
H26A H 1.0240 0.2698 1.1263 0.115 Uiso 1 1 calc R . .
H26B H 1.1399 0.2467 1.1522 0.115 Uiso 1 1 calc R . .
H26C H 1.0574 0.2413 1.1944 0.115 Uiso 1 1 calc R . .
C27 C 1.0990(6) 0.1245(4) 1.1683(4) 0.089(3) Uani 1 1 d . . .
H27A H 1.0812 0.0835 1.1500 0.133 Uiso 1 1 calc R . .
H27B H 1.0821 0.1263 1.2090 0.133 Uiso 1 1 calc R . .
H27C H 1.1729 0.1319 1.1728 0.133 Uiso 1 1 calc R . .
C28 C 0.6917(5) 0.1123(3) 0.9873(3) 0.0534(16) Uani 1 1 d . . .
H28A H 0.7396 0.0917 0.9647 0.064 Uiso 1 1 calc R . .
C29 C 0.6477(7) 0.1673(4) 0.9487(4) 0.099(3) Uani 1 1 d . . .
H29A H 0.7038 0.1949 0.9439 0.149 Uiso 1 1 calc R . .
H29B H 0.6007 0.1897 0.9691 0.149 Uiso 1 1 calc R . .
H29C H 0.6100 0.1532 0.9078 0.149 Uiso 1 1 calc R . .
C30 C 0.6083(5) 0.0651(4) 0.9901(4) 0.083(3) Uani 1 1 d . . .
H30A H 0.5740 0.0526 0.9480 0.124 Uiso 1 1 calc R . .
H30B H 0.5577 0.0835 1.0107 0.124 Uiso 1 1 calc R . .
H30C H 0.6395 0.0287 1.0134 0.124 Uiso 1 1 calc R . .
O1 O 1.0666(4) 0.0564(2) 0.8593(2) 0.0648(13) Uani 1 1 d . . .
C31 C 1.0502(7) 0.0868(4) 0.7998(3) 0.090(3) Uani 1 1 d . . .
H31A H 0.9769 0.0835 0.7781 0.108 Uiso 1 1 calc R . .
H31B H 1.0683 0.1312 0.8054 0.108 Uiso 1 1 calc R . .
C32 C 1.1111(10) 0.0586(6) 0.7660(5) 0.147(5) Uani 1 1 d . . .
H32A H 1.1518 0.0903 0.7498 0.176 Uiso 1 1 calc R . .
H32B H 1.0671 0.0369 0.7303 0.176 Uiso 1 1 calc R . .
C33 C 1.1804(7) 0.0145(4) 0.8037(4) 0.089(3) Uani 1 1 d . . .
H33A H 1.2523 0.0298 0.8126 0.107 Uiso 1 1 calc R . .
H33B H 1.1774 -0.0261 0.7826 0.107 Uiso 1 1 calc R . .
C34 C 1.1427(7) 0.0092(4) 0.8613(4) 0.082(3) Uani 1 1 d . . .
H34A H 1.1121 -0.0322 0.8640 0.099 Uiso 1 1 calc R . .
H34B H 1.2003 0.0150 0.8978 0.099 Uiso 1 1 calc R . .
Li1 Li 1.0244(10) 0.5074(6) 0.7971(6) 0.069(3) Uani 1 1 d . . .
O2 O 1.0771(4) 0.5793(2) 0.7614(2) 0.0673(13) Uani 1 1 d . . .
C35 C 1.0281(6) 0.6031(4) 0.7007(3) 0.074(2) Uani 1 1 d . . .
H35A H 0.9540 0.5921 0.6899 0.088 Uiso 1 1 calc R . .
H35B H 1.0615 0.5862 0.6687 0.088 Uiso 1 1 calc R . .
C36 C 1.0416(7) 0.6717(4) 0.7057(4) 0.084(2) Uani 1 1 d . . .
H36A H 0.9844 0.6913 0.7205 0.101 Uiso 1 1 calc R . .
H36B H 1.0453 0.6901 0.6654 0.101 Uiso 1 1 calc R . .
C37 C 1.1432(7) 0.6791(4) 0.7528(4) 0.083(2) Uani 1 1 d . . .
H37A H 1.2025 0.6747 0.7331 0.100 Uiso 1 1 calc R . .
H37B H 1.1473 0.7198 0.7737 0.100 Uiso 1 1 calc R . .
C38 C 1.1402(6) 0.6274(4) 0.7971(3) 0.075(2) Uani 1 1 d . . .
H38A H 1.2106 0.6117 0.8147 0.090 Uiso 1 1 calc R . .
H38B H 1.1095 0.6415 0.8314 0.090 Uiso 1 1 calc R . .
O3 O 0.9132(4) 0.5324(2) 0.8343(2) 0.0703(14) Uani 1 1 d . . .
C39 C 0.8684(6) 0.5928(3) 0.8233(3) 0.068(2) Uani 1 1 d . . .
H39A H 0.8526 0.6024 0.7786 0.082 Uiso 1 1 calc R . .
H39B H 0.9166 0.6245 0.8454 0.082 Uiso 1 1 calc R . .
C40 C 0.7732(7) 0.5919(5) 0.8466(4) 0.098(3) Uani 1 1 d . . .
H40A H 0.7845 0.6114 0.8880 0.118 Uiso 1 1 calc R . .
H40B H 0.7169 0.6141 0.8180 0.118 Uiso 1 1 calc R . .
C41 C 0.7496(9) 0.5267(6) 0.8497(6) 0.134(4) Uani 1 1 d . . .
H41A H 0.7142 0.5188 0.8837 0.161 Uiso 1 1 calc R . .
H41B H 0.7043 0.5128 0.8103 0.161 Uiso 1 1 calc R . .
C42 C 0.8467(9) 0.4946(4) 0.8608(5) 0.108(3) Uani 1 1 d . . .
H42A H 0.8750 0.4893 0.9057 0.129 Uiso 1 1 calc R . .
H42B H 0.8384 0.4533 0.8410 0.129 Uiso 1 1 calc R . .
O4 O 1.1398(4) 0.4713(3) 0.8556(2) 0.0796(15) Uani 1 1 d . . .
C43 C 1.2462(8) 0.4768(7) 0.8618(7) 0.170(7) Uani 1 1 d . . .
H43A H 1.2642 0.5196 0.8523 0.204 Uiso 1 1 calc R . .
H43B H 1.2699 0.4482 0.8331 0.204 Uiso 1 1 calc R . .
C44 C 1.2938(9) 0.4613(7) 0.9253(7) 0.165(6) Uani 1 1 d . . .
H44A H 1.3613 0.4411 0.9278 0.198 Uiso 1 1 calc R . .
H44B H 1.3046 0.4991 0.9512 0.198 Uiso 1 1 calc R . .
C45 C 1.2277(8) 0.4216(7) 0.9452(5) 0.144(5) Uani 1 1 d . . .
H45A H 1.2243 0.4315 0.9882 0.172 Uiso 1 1 calc R . .
H45B H 1.2513 0.3783 0.9437 0.172 Uiso 1 1 calc R . .
C46 C 1.1242(7) 0.4300(4) 0.9025(4) 0.088(3) Uani 1 1 d . . .
H46A H 1.0971 0.3899 0.8842 0.106 Uiso 1 1 calc R . .
H46B H 1.0747 0.4477 0.9250 0.106 Uiso 1 1 calc R . .
O5 O 0.9713(4) 0.4524(2) 0.7302(2) 0.0705(14) Uani 1 1 d . . .
C47 C 0.8652(6) 0.4433(4) 0.7025(4) 0.079(2) Uani 1 1 d . . .
H47A H 0.8268 0.4827 0.7020 0.095 Uiso 1 1 calc R . .
H47B H 0.8350 0.4123 0.7261 0.095 Uiso 1 1 calc R . .
C48 C 0.8594(7) 0.4221(8) 0.6412(4) 0.178(7) Uani 1 1 d . . .
H48A H 0.8155 0.3847 0.6332 0.213 Uiso 1 1 calc R . .
H48B H 0.8274 0.4545 0.6113 0.213 Uiso 1 1 calc R . .
C49 C 0.9559(7) 0.4086(6) 0.6328(5) 0.115(4) Uani 1 1 d . . .
H49A H 0.9697 0.4322 0.5973 0.138 Uiso 1 1 calc R . .
H49B H 0.9616 0.3639 0.6245 0.138 Uiso 1 1 calc R . .
C50 C 1.0304(5) 0.4262(4) 0.6904(4) 0.070(2) Uani 1 1 d . . .
H50A H 1.0686 0.3894 0.7099 0.084 Uiso 1 1 calc R . .
H50B H 1.0804 0.4568 0.6815 0.084 Uiso 1 1 calc R . .
O6 O 1.5329(7) 0.4419(4) 0.8849(4) 0.135(3) Uani 1 1 d . . .
C51 C 1.5884(11) 0.4047(7) 0.9315(6) 0.156(5) Uani 1 1 d . . .
H51A H 1.5780 0.4183 0.9722 0.187 Uiso 1 1 calc R . .
H51B H 1.6629 0.4068 0.9321 0.187 Uiso 1 1 calc R . .
C52 C 1.5490(14) 0.3401(6) 0.9177(6) 0.168(6) Uani 1 1 d . . .
H52A H 1.6052 0.3094 0.9296 0.201 Uiso 1 1 calc R . .
H52B H 1.4939 0.3304 0.9396 0.201 Uiso 1 1 calc R . .
C53 C 1.5090(12) 0.3409(5) 0.8510(6) 0.150(5) Uani 1 1 d . . .
H53A H 1.4359 0.3279 0.8402 0.179 Uiso 1 1 calc R . .
H53B H 1.5494 0.3130 0.8300 0.179 Uiso 1 1 calc R . .
C54 C 1.5199(13) 0.4053(6) 0.8334(5) 0.159(6) Uani 1 1 d . . .
H54A H 1.5801 0.4095 0.8144 0.191 Uiso 1 1 calc R . .
H54B H 1.4576 0.4185 0.8026 0.191 Uiso 1 1 calc R . .
O7 O 1.3890(5) 0.6345(3) 0.8985(3) 0.112(2) Uani 1 1 d . . .
C55 C 1.3805(9) 0.7001(5) 0.8925(6) 0.130(4) Uani 1 1 d . . .
H55A H 1.3137 0.7112 0.8648 0.156 Uiso 1 1 calc R . .
H55B H 1.3830 0.7190 0.9335 0.156 Uiso 1 1 calc R . .
C56 C 1.4570(12) 0.7219(7) 0.8696(9) 0.195(8) Uani 1 1 d . . .
H56A H 1.4915 0.7565 0.8955 0.234 Uiso 1 1 calc R . .
H56B H 1.4301 0.7376 0.8271 0.234 Uiso 1 1 calc R . .
C57 C 1.5307(10) 0.6716(8) 0.8689(7) 0.168(6) Uani 1 1 d . . .
H57A H 1.6018 0.6845 0.8887 0.201 Uiso 1 1 calc R . .
H57B H 1.5288 0.6578 0.8261 0.201 Uiso 1 1 calc R . .
C58 C 1.4931(8) 0.6207(6) 0.9060(5) 0.127(4) Uani 1 1 d . . .
H58A H 1.5030 0.5792 0.8893 0.153 Uiso 1 1 calc R . .
H58B H 1.5294 0.6224 0.9501 0.153 Uiso 1 1 calc R . .

loop_
_atom_site_aniso_label
_atom_site_aniso_U_11
_atom_site_aniso_U_22
_atom_site_aniso_U_33
_atom_site_aniso_U_23
_atom_site_aniso_U_13
_atom_site_aniso_U_12
Pr1 0.04380(18) 0.02949(16) 0.03244(16) 0.00045(14) 0.00640(12) 0.00203(16)
Cl1 0.0791(12) 0.0701(12) 0.0490(9) 0.0034(9) -0.0159(8) -0.0179(10)
Cl2 0.0410(8) 0.0420(8) 0.0541(9) 0.0119(7) 0.0028(7) -0.0022(7)
N1 0.038(3) 0.031(2) 0.032(2) 0.0054(19) 0.007(2) 0.005(2)
B1 0.038(4) 0.031(3) 0.027(3) 0.002(2) 0.000(3) 0.004(3)
N2 0.036(3) 0.034(3) 0.033(2) -0.0005(19) 0.006(2) 0.002(2)
C1 0.046(3) 0.032(3) 0.033(3) 0.000(2) -0.001(3) -0.001(3)
C2 0.060(4) 0.042(4) 0.051(4) -0.007(3) 0.018(3) 0.000(3)
C3 0.082(5) 0.041(4) 0.063(4) -0.010(3) 0.012(4) -0.022(4)
C4 0.093(6) 0.040(4) 0.062(4) -0.006(3) 0.023(4) 0.010(4)
C5 0.059(4) 0.042(4) 0.057(4) -0.003(3) 0.004(3) 0.014(3)
C6 0.044(4) 0.042(3) 0.047(3) -0.004(3) 0.004(3) 0.007(3)
C7 0.049(3) 0.033(3) 0.033(3) 0.003(2) 0.012(3) 0.004(3)
C8 0.065(4) 0.041(4) 0.038(3) 0.006(3) 0.008(3) 0.003(3)
C9 0.093(6) 0.064(5) 0.050(4) 0.021(4) 0.010(4) -0.004(4)
C10 0.106(7) 0.081(6) 0.066(5) 0.026(4) 0.038(5) -0.011(5)
C11 0.060(4) 0.075(5) 0.076(5) 0.014(4) 0.036(4) -0.003(4)
C12 0.050(4) 0.046(4) 0.050(4) 0.005(3) 0.018(3) 0.007(3)
C13 0.058(4) 0.047(4) 0.057(4) 0.018(3) -0.003(3) 0.006(3)
C14 0.086(6) 0.074(5) 0.072(5) 0.009(4) 0.003(4) 0.027(5)
C15 0.088(6) 0.067(5) 0.065(5) 0.010(4) -0.014(4) 0.011(4)
C16 0.043(4) 0.063(5) 0.077(5) 0.016(4) 0.016(3) 0.003(3)
C17 0.177(11) 0.132(9) 0.064(6) 0.001(6) -0.032(6) 0.064(8)
C18 0.083(6) 0.113(8) 0.112(7) 0.003(6) 0.011(6) 0.043(6)
C19 0.038(3) 0.026(3) 0.043(3) 0.002(2) 0.010(3) 0.005(2)
C20 0.042(3) 0.039(3) 0.038(3) -0.002(3) 0.005(3) 0.002(3)
C21 0.065(4) 0.056(4) 0.040(3) -0.005(3) 0.017(3) 0.005(3)
C22 0.080(5) 0.064(5) 0.057(4) -0.007(4) 0.040(4) 0.000(4)
C23 0.052(4) 0.050(4) 0.082(5) -0.003(4) 0.037(4) 0.002(3)
C24 0.033(3) 0.039(3) 0.051(3) 0.000(3) 0.010(3) 0.002(3)
C25 0.047(4) 0.080(5) 0.038(3) -0.016(3) 0.006(3) -0.003(3)
C26 0.067(5) 0.095(6) 0.061(5) -0.021(4) 0.000(4) -0.026(4)
C27 0.063(5) 0.124(8) 0.069(5) -0.004(5) -0.007(4) 0.042(5)
C28 0.036(3) 0.058(4) 0.062(4) -0.008(3) 0.003(3) 0.001(3)
C29 0.087(6) 0.078(6) 0.104(7) -0.016(5) -0.038(5) 0.000(5)
C30 0.054(4) 0.093(6) 0.100(6) -0.037(5) 0.015(4) -0.029(4)
O1 0.085(3) 0.063(3) 0.052(3) 0.010(2) 0.029(3) 0.033(3)
C31 0.123(7) 0.108(7) 0.046(4) 0.021(4) 0.032(4) 0.055(6)
C32 0.208(13) 0.160(11) 0.101(8) 0.064(8) 0.095(9) 0.102(10)
C33 0.110(7) 0.089(6) 0.083(6) 0.009(5) 0.051(5) 0.036(5)
C34 0.114(7) 0.063(5) 0.084(6) 0.020(4) 0.054(5) 0.037(5)
Li1 0.076(8) 0.069(8) 0.064(7) 0.011(6) 0.020(6) 0.008(7)
O2 0.079(3) 0.065(3) 0.054(3) 0.008(2) 0.005(2) -0.014(3)
C35 0.091(6) 0.078(5) 0.046(4) 0.010(4) 0.003(4) -0.008(4)
C36 0.112(7) 0.071(6) 0.066(5) 0.008(4) 0.012(5) 0.011(5)
C37 0.109(7) 0.055(5) 0.083(6) -0.003(4) 0.015(5) -0.011(5)
C38 0.080(6) 0.085(6) 0.058(4) -0.006(4) 0.008(4) -0.011(5)
O3 0.086(4) 0.053(3) 0.081(3) 0.003(3) 0.035(3) 0.005(3)
C39 0.076(5) 0.064(5) 0.062(4) 0.003(4) 0.010(4) 0.007(4)
C40 0.096(7) 0.120(9) 0.085(6) 0.034(6) 0.031(5) 0.038(6)
C41 0.098(8) 0.136(11) 0.179(12) 0.029(9) 0.050(8) -0.021(8)
C42 0.145(10) 0.059(6) 0.143(9) 0.008(6) 0.085(8) -0.003(6)
O4 0.081(4) 0.085(4) 0.076(3) 0.032(3) 0.024(3) 0.008(3)
C43 0.073(7) 0.216(15) 0.236(15) 0.160(13) 0.069(9) 0.046(8)
C44 0.072(8) 0.195(15) 0.212(16) 0.037(12) -0.003(9) -0.012(9)
C45 0.080(7) 0.207(14) 0.128(9) 0.087(10) -0.012(6) -0.014(8)
C46 0.100(7) 0.071(6) 0.089(6) 0.025(5) 0.014(5) -0.015(5)
O5 0.053(3) 0.073(3) 0.087(4) -0.015(3) 0.020(3) 0.005(3)
C47 0.049(5) 0.101(7) 0.086(6) 0.002(5) 0.012(4) 0.008(4)
C48 0.049(5) 0.40(2) 0.077(6) -0.060(10) -0.002(5) 0.044(9)
C49 0.075(6) 0.169(11) 0.102(7) -0.050(7) 0.020(5) 0.013(7)
C50 0.049(4) 0.069(5) 0.096(6) -0.002(4) 0.023(4) 0.002(4)
O6 0.151(7) 0.110(6) 0.147(7) 0.008(6) 0.041(6) 0.015(5)
C51 0.170(13) 0.156(14) 0.118(10) 0.030(10) -0.016(9) 0.015(11)
C52 0.28(2) 0.095(10) 0.124(11) 0.030(8) 0.044(12) 0.017(11)
C53 0.232(16) 0.088(9) 0.116(10) -0.017(7) 0.013(10) -0.034(9)
C54 0.275(18) 0.117(11) 0.079(7) -0.011(7) 0.028(9) 0.013(11)
O7 0.094(5) 0.086(5) 0.164(7) 0.027(4) 0.043(5) 0.013(4)
C55 0.097(8) 0.093(8) 0.203(13) 0.026(8) 0.040(8) 0.001(7)
C56 0.163(13) 0.157(14) 0.32(2) 0.022(13) 0.165(15) 0.010(11)
C57 0.102(9) 0.247(18) 0.173(13) -0.077(13) 0.072(9) -0.039(11)
C58 0.095(8) 0.170(12) 0.121(9) 0.014(8) 0.032(7) 0.067(8)

loop_
_atom_type_symbol
_atom_type_description
_atom_type_scat_dispersion_real
_atom_type_scat_dispersion_imag
_atom_type_scat_source
C C 0.0033 0.0016 'International Tables Vol C Tables 4.2.6.8 and 6.1.1.4'
H H 0.0000 0.0000 'International Tables Vol C Tables 4.2.6.8 and 6.1.1.4'
Li Li -0.0003 0.0001 'International Tables Vol C Tables 4.2.6.8 and 6.1.1.4'
O O 0.0106 0.0060 'International Tables Vol C Tables 4.2.6.8 and 6.1.1.4'
Cl Cl 0.1484 0.1585 'International Tables Vol C Tables 4.2.6.8 and 6.1.1.4'
Pr Pr -0.2180 2.8214 'International Tables Vol C Tables 4.2.6.8 and 6.1.1.4'
N N 0.0061 0.0033 'International Tables Vol C Tables 4.2.6.8 and 6.1.1.4'
B B 0.0013 0.0007 'International Tables Vol C Tables 4.2.6.8 and 6.1.1.4'

loop_
_geom_angle_atom_site_label_1
_geom_angle_atom_site_label_2
_geom_angle_atom_site_label_3
_geom_angle
_geom_angle_site_symmetry_1
_geom_angle_site_symmetry_3
_geom_angle_publ_flag
N2 Pr1 N1 62.11(15) . . ?
N2 Pr1 O1 148.90(16) . . ?
N1 Pr1 O1 87.09(15) . . ?
N2 Pr1 Cl1 105.21(12) . . ?
N1 Pr1 Cl1 101.38(11) . . ?
O1 Pr1 Cl1 83.89(12) . . ?
N2 Pr1 B1 31.22(16) . . ?
N1 Pr1 B1 30.99(16) . . ?
O1 Pr1 B1 118.09(17) . . ?
Cl1 Pr1 B1 103.64(13) . . ?
N2 Pr1 Cl2 99.62(11) . . ?
N1 Pr1 Cl2 99.77(11) . . ?
O1 Pr1 Cl2 80.38(11) . . ?
Cl1 Pr1 Cl2 152.86(6) . . ?
B1 Pr1 Cl2 103.26(13) . . ?
N2 Pr1 Cl2 95.40(11) . 3_757 ?
N1 Pr1 Cl2 156.85(11) . 3_757 ?
O1 Pr1 Cl2 114.67(11) . 3_757 ?
Cl1 Pr1 Cl2 89.30(5) . 3_757 ?
B1 Pr1 Cl2 126.60(13) . 3_757 ?
Cl2 Pr1 Cl2 77.51(5) . 3_757 ?
Pr1 Cl2 Pr1 102.49(5) . 3_757 ?
C7 N1 B1 130.9(5) . . ?
C7 N1 Pr1 135.4(3) . . ?
B1 N1 Pr1 91.6(3) . . ?
N1 B1 N2 113.9(5) . . ?
N1 B1 C1 123.8(5) . . ?
N2 B1 C1 122.3(5) . . ?
N1 B1 Pr1 57.5(3) . . ?
N2 B1 Pr1 56.7(3) . . ?
C1 B1 Pr1 173.6(4) . . ?
C19 N2 B1 127.5(4) . . ?
C19 N2 Pr1 139.4(3) . . ?
B1 N2 Pr1 92.1(3) . . ?
C2 C1 C6 115.9(5) . . ?
C2 C1 B1 121.9(5) . . ?
C6 C1 B1 122.2(5) . . ?
C1 C2 C3 121.3(6) . . ?
C4 C3 C2 120.2(6) . . ?
C5 C4 C3 120.0(6) . . ?
C4 C5 C6 119.5(6) . . ?
C5 C6 C1 123.1(6) . . ?
N1 C7 C8 121.7(5) . . ?
N1 C7 C12 119.0(5) . . ?
C8 C7 C12 119.3(5) . . ?
C9 C8 C7 119.0(6) . . ?
C9 C8 C13 118.8(6) . . ?
C7 C8 C13 122.1(5) . . ?
C10 C9 C8 121.6(7) . . ?
C9 C10 C11 119.6(7) . . ?
C12 C11 C10 120.9(7) . . ?
C11 C12 C7 119.5(6) . . ?
C11 C12 C16 120.0(6) . . ?
C7 C12 C16 120.5(5) . . ?
C8 C13 C15 112.4(6) . . ?
C8 C13 C14 111.4(6) . . ?
C15 C13 C14 109.4(6) . . ?
C17 C16 C18 111.2(7) . . ?
C17 C16 C12 111.3(6) . . ?
C18 C16 C12 114.8(6) . . ?
N2 C19 C24 119.7(5) . . ?
N2 C19 C20 121.0(5) . . ?
C24 C19 C20 119.3(5) . . ?
C21 C20 C19 118.3(5) . . ?
C21 C20 C25 119.2(5) . . ?
C19 C20 C25 122.5(5) . . ?
C22 C21 C20 123.0(6) . . ?
C21 C22 C23 118.3(6) . . ?
C22 C23 C24 122.6(6) . . ?
C23 C24 C19 118.4(6) . . ?
C23 C24 C28 120.9(6) . . ?
C19 C24 C28 120.8(5) . . ?
C20 C25 C26 112.6(6) . . ?
C20 C25 C27 111.3(6) . . ?
C26 C25 C27 110.5(6) . . ?
C29 C28 C24 111.5(6) . . ?
C29 C28 C30 111.0(6) . . ?
C24 C28 C30 115.3(6) . . ?
C34 O1 C31 108.1(5) . . ?
C34 O1 Pr1 129.4(4) . . ?
C31 O1 Pr1 122.1(4) . . ?
C32 C31 O1 108.3(7) . . ?
C31 C32 C33 110.7(8) . . ?
C32 C33 C34 104.7(7) . . ?
O1 C34 C33 107.1(6) . . ?
O5 Li1 O3 108.7(7) . . ?
O5 Li1 O4 111.6(7) . . ?
O3 Li1 O4 113.3(6) . . ?
O5 Li1 O2 106.6(6) . . ?
O3 Li1 O2 109.5(7) . . ?
O4 Li1 O2 106.8(7) . . ?
C38 O2 C35 109.7(5) . . ?
C38 O2 Li1 124.5(6) . . ?
C35 O2 Li1 122.1(6) . . ?
O2 C35 C36 105.1(6) . . ?
C35 C36 C37 103.3(7) . . ?
C38 C37 C36 102.8(7) . . ?
O2 C38 C37 105.9(6) . . ?
C42 O3 C39 108.5(6) . . ?
C42 O3 Li1 128.7(6) . . ?
C39 O3 Li1 120.9(6) . . ?
O3 C39 C40 106.8(6) . . ?
C41 C40 C39 104.0(8) . . ?
C42 C41 C40 106.3(9) . . ?
O3 C42 C41 105.8(8) . . ?
C43 O4 C46 107.1(7) . . ?
C43 O4 Li1 131.7(7) . . ?
C46 O4 Li1 121.2(6) . . ?
O4 C43 C44 106.7(9) . . ?
C45 C44 C43 106.6(10) . . ?
C44 C45 C46 106.7(9) . . ?
O4 C46 C45 105.9(7) . . ?
C47 O5 C50 108.1(6) . . ?
C47 O5 Li1 125.4(6) . . ?
C50 O5 Li1 124.7(6) . . ?
O5 C47 C48 107.0(7) . . ?
C49 C48 C47 110.3(8) . . ?
C48 C49 C50 107.2(8) . . ?
O5 C50 C49 106.3(6) . . ?
C54 O6 C51 103.5(10) . . ?
O6 C51 C52 106.6(11) . . ?
C53 C52 C51 103.2(10) . . ?
C52 C53 C54 104.3(10) . . ?
O6 C54 C53 109.2(10) . . ?
C58 O7 C55 106.3(9) . . ?
C56 C55 O7 109.7(11) . . ?
C55 C56 C57 108.4(13) . . ?
C56 C57 C58 103.0(10) . . ?
O7 C58 C57 102.7(9) . . ?

loop_
_geom_bond_atom_site_label_1
_geom_bond_atom_site_label_2
_geom_bond_distance
_geom_bond_site_symmetry_2
_geom_bond_publ_flag
Pr1 N2 2.316(4) . ?
Pr1 N1 2.335(4) . ?
Pr1 O1 2.546(4) . ?
Pr1 Cl1 2.7125(19) . ?
Pr1 B1 2.769(6) . ?
Pr1 Cl2 2.8276(17) . ?
Pr1 Cl2 2.8711(15) 3_757 ?
Cl2 Pr1 2.8711(15) 3_757 ?
N1 C7 1.396(7) . ?
N1 B1 1.427(7) . ?
B1 N2 1.436(7) . ?
B1 C1 1.606(8) . ?
N2 C19 1.400(7) . ?
C1 C2 1.389(8) . ?
C1 C6 1.397(8) . ?
C2 C3 1.404(9) . ?
C3 C4 1.370(10) . ?
C4 C5 1.363(9) . ?
C5 C6 1.379(8) . ?
C7 C8 1.415(8) . ?
C7 C12 1.422(8) . ?
C8 C9 1.391(9) . ?
C8 C13 1.514(9) . ?
C9 C10 1.381(11) . ?
C10 C11 1.391(10) . ?
C11 C12 1.387(8) . ?
C12 C16 1.520(9) . ?
C13 C15 1.529(9) . ?
C13 C14 1.534(9) . ?
C16 C17 1.477(11) . ?
C16 C18 1.499(10) . ?
C19 C24 1.411(8) . ?
C19 C20 1.422(7) . ?
C20 C21 1.395(8) . ?
C20 C25 1.514(8) . ?
C21 C22 1.360(9) . ?
C22 C23 1.378(10) . ?
C23 C24 1.398(8) . ?
C24 C28 1.510(8) . ?
C25 C26 1.525(9) . ?
C25 C27 1.537(10) . ?
C28 C29 1.504(10) . ?
C28 C30 1.520(9) . ?
O1 C34 1.433(8) . ?
O1 C31 1.445(8) . ?
C31 C32 1.366(11) . ?
C32 C33 1.454(11) . ?
C33 C34 1.478(10) . ?
Li1 O5 1.908(14) . ?
Li1 O3 1.928(13) . ?
Li1 O4 1.938(14) . ?
Li1 O2 1.944(13) . ?
O2 C38 1.453(8) . ?
O2 C35 1.453(8) . ?
C35 C36 1.493(10) . ?
C36 C37 1.520(11) . ?
C37 C38 1.495(10) . ?
O3 C42 1.425(9) . ?
O3 C39 1.431(8) . ?
C39 C40 1.473(11) . ?
C40 C41 1.448(14) . ?
C41 C42 1.439(13) . ?
O4 C43 1.397(10) . ?
O4 C46 1.420(8) . ?
C43 C44 1.449(16) . ?
C44 C45 1.370(14) . ?
C45 C46 1.497(12) . ?
O5 C47 1.421(8) . ?
O5 C50 1.426(8) . ?
C47 C48 1.422(11) . ?
C48 C49 1.371(11) . ?
C49 C50 1.480(11) . ?
O6 C54 1.369(12) . ?
O6 C51 1.383(12) . ?
C51 C52 1.498(16) . ?
C52 C53 1.456(15) . ?
C53 C54 1.460(15) . ?
O7 C58 1.392(11) . ?
O7 C55 1.426(11) . ?
C55 C56 1.324(14) . ?
C56 C57 1.467(17) . ?
C57 C58 1.525(17) . ?
